data_4128707
loop_
_publ_author_name
'Li, Bo'
'Li, Xinghua'
'Han, Boyang'
'Chen, Zhijie'
'Zhang, Xuekai'
'He, Gang'
'Chen, Gong'

_publ_section_title
;
 Construction of Natural-Product-Like Cyclophane-Braced Peptide
 Macrocycles via sp<sup>3</sup> C-H Arylation.
;
_journal_issue 23
_journal_name_full 'Journal of the American Chemical Society'
_journal_page_first 9401
_journal_page_last 9407
_journal_paper_doi 10.1021/jacs.9b04221
_journal_volume 141
_journal_year 2019
_chemical_absolute_configuration rm
_chemical_formula_moiety 'C41 H50 N6 O7'
_chemical_formula_sum 'C41 H50 N6 O7'
_chemical_formula_weight 738.87
_space_group_crystal_system monoclinic
_space_group_IT_number 4
_space_group_name_Hall 'P 2yb'
_space_group_name_H-M_alt 'P 1 21 1'
_atom_sites_solution_hydrogens mixed
_atom_sites_solution_primary direct
_audit_creation_date 2019-02-26
_audit_creation_method
;
Olex2 1.2
(compiled 2018.05.29 svn.r3508 for OlexSys, GUI svn.r5506)
;
_audit_update_record
;
????
;
_cell_angle_alpha 90
_cell_angle_beta 106.64(3)
_cell_angle_gamma 90
_cell_formula_units_Z 2
_cell_length_a 9.892(2)
_cell_length_b 19.639(4)
_cell_length_c 10.615(2)
_cell_measurement_reflns_used 5519
_cell_measurement_temperature 128.15
_cell_measurement_theta_max 27.9143
_cell_measurement_theta_min 2.0024
_cell_volume 1975.8(7)
_computing_molecular_graphics 'Olex2 (Dolomanov et al., 2009)'
_computing_publication_material 'Olex2 (Dolomanov et al., 2009)'
_computing_structure_refinement 'ShelXL (Sheldrick, 2015)'
_computing_structure_solution 'ShelXS (Sheldrick, 2008)'
_diffrn_ambient_temperature 128.15
_diffrn_measured_fraction_theta_full 0.999
_diffrn_measured_fraction_theta_max 0.994
_diffrn_measurement_device_type 'Rigaku Saturn 70 CCD'
_diffrn_measurement_method '\w scans'
_diffrn_radiation_monochromator confocal
_diffrn_radiation_type MoK\a
_diffrn_radiation_wavelength 0.71073
_diffrn_reflns_av_R_equivalents 0.0461
_diffrn_reflns_av_unetI/netI 0.0677
_diffrn_reflns_Laue_measured_fraction_full 0.999
_diffrn_reflns_Laue_measured_fraction_max 0.994
_diffrn_reflns_limit_h_max 12
_diffrn_reflns_limit_h_min -12
_diffrn_reflns_limit_k_max 25
_diffrn_reflns_limit_k_min -25
_diffrn_reflns_limit_l_max 13
_diffrn_reflns_limit_l_min -13
_diffrn_reflns_number 23709
_diffrn_reflns_point_group_measured_fraction_full 0.998
_diffrn_reflns_point_group_measured_fraction_max 0.993
_diffrn_reflns_theta_full 25.242
_diffrn_reflns_theta_max 27.876
_diffrn_reflns_theta_min 2.255
_diffrn_standards_decay_% 0
_diffrn_standards_interval_count 0
_diffrn_standards_interval_time 0
_diffrn_standards_number 0
_exptl_absorpt_coefficient_mu 0.086
_exptl_absorpt_correction_T_max 1.0000
_exptl_absorpt_correction_T_min 0.8476
_exptl_absorpt_correction_type multi-scan
_exptl_absorpt_process_details CrystalClear(Rigaku,2008)
_exptl_crystal_colour colourless
_exptl_crystal_colour_primary colourless
_exptl_crystal_density_diffrn 1.242
_exptl_crystal_description prism
_exptl_crystal_F_000 788
_exptl_crystal_size_max 0.2
_exptl_crystal_size_mid 0.18
_exptl_crystal_size_min 0.12
_refine_diff_density_max 0.172
_refine_diff_density_min -0.170
_refine_diff_density_rms 0.039
_refine_ls_abs_structure_details
;
 Flack x determined using 1976 quotients [(I+)-(I-)]/[(I+)+(I-)]
 (Parsons, Flack and Wagner, Acta Cryst. B69 (2013) 249-259).
;
_refine_ls_abs_structure_Flack 0.2(6)
_refine_ls_extinction_coef 0.0190(14)
_refine_ls_extinction_expression Fc^*^=kFc[1+0.001xFc^2^\l^3^/sin(2\q)]^-1/4^
_refine_ls_extinction_method 'SHELXL-2018/3 (Sheldrick 2018)'
_refine_ls_goodness_of_fit_ref 0.952
_refine_ls_hydrogen_treatment mixed
_refine_ls_matrix_type full
_refine_ls_number_parameters 504
_refine_ls_number_reflns 9330
_refine_ls_number_restraints 5
_refine_ls_restrained_S_all 0.951
_refine_ls_R_factor_all 0.0619
_refine_ls_R_factor_gt 0.0430
_refine_ls_shift/su_max 0.001
_refine_ls_shift/su_mean 0.000
_refine_ls_structure_factor_coef Fsqd
_refine_ls_weighting_details 'w=1/[\s^2^(Fo^2^)+(0.0393P)^2^] where P=(Fo^2^+2Fc^2^)/3'
_refine_ls_weighting_scheme calc
_refine_ls_wR_factor_gt 0.0807
_refine_ls_wR_factor_ref 0.0900
_reflns_Friedel_coverage 0.943
_reflns_Friedel_fraction_full 0.998
_reflns_Friedel_fraction_max 0.993
_reflns_number_gt 6567
_reflns_number_total 9330
_reflns_threshold_expression 'I > 2\s(I)'
_cod_data_source_file ja9b04221_si_002.cif
_cod_data_source_block shelxl
_cod_original_cell_volume 1975.7(7)
_cod_database_code 4128707
_shelx_shelxl_version_number 2018/3
_shelx_space_group_comment
;
The symmetry employed for this shelxl refinement is uniquely defined
by the following loop, which should always be used as a source of
symmetry information in preference to the above space-group names.
They are only intended as comments.
;
_shelx_estimated_absorpt_t_max 0.990
_shelx_estimated_absorpt_t_min 0.983
_olex2_refinement_description
;
1. Fixed Uiso
 At 1.2 times of:
  All C(H) groups, All C(H,H) groups, All N(H) groups
 At 1.5 times of:
  All C(H,H,H) groups
2. Restrained distances
 N2-H2 = N4-H4 = N5-H5 = N6-H6
 0.9 with sigma of 0.01
3.a Ternary CH refined with riding coordinates:
 C2(H2A), C7(H7), C14(H14), C24(H24), C28(H28), C37(H37), C39(H39)
3.b Secondary CH2 refined with riding coordinates:
 C3(H3A,H3B), C4(H4A,H4B), C5(H5A,H5B), C16(H16A,H16B), C23(H23A,H23B),
 C29(H29A,H29B), C38(H38A,H38B)
3.c Aromatic/amide H refined with riding coordinates:
 C10(H10), C11(H11), C12(H12), C13(H13), C18(H18), C19(H19), C21(H21),
 C22(H22), C31(H31), C32(H32), C33(H33), C34(H34), C35(H35)
3.d Idealised Me refined as rotating group:
 C15(H15A,H15B,H15C), C26(H26A,H26B,H26C), C40(H40A,H40B,H40C), C41(H41A,H41B,
 H41C)
;
_olex2_submission_special_instructions 'No special instructions were received'

loop_
_space_group_symop_operation_xyz
'x, y, z'
'-x, y+1/2, -z'

loop_
_atom_site_label
_atom_site_type_symbol
_atom_site_fract_x
_atom_site_fract_y
_atom_site_fract_z
_atom_site_U_iso_or_equiv
_atom_site_adp_type
_atom_site_occupancy
_atom_site_site_symmetry_order
_atom_site_calc_flag
_atom_site_refinement_flags_posn
O1 O 0.95020(19) 0.98367(11) 0.7812(2) 0.0453(5) Uani 1 1 d .
O2 O 0.76921(19) 0.79301(9) 0.86879(19) 0.0379(5) Uani 1 1 d .
O3 O -0.0076(2) 0.84733(11) 0.6002(2) 0.0536(6) Uani 1 1 d .
O4 O 0.2096(2) 0.86219(12) 0.5820(2) 0.0564(6) Uani 1 1 d .
O5 O 0.3016(2) 0.64653(11) 0.7904(2) 0.0526(6) Uani 1 1 d .
O6 O 0.47295(19) 0.66897(9) 0.44702(18) 0.0362(5) Uani 1 1 d .
O7 O 0.44263(18) 0.85030(10) 0.47232(19) 0.0385(5) Uani 1 1 d .
N1 N 0.7508(2) 0.95494(10) 0.6249(2) 0.0274(5) Uani 1 1 d .
N2 N 0.8675(2) 0.89344(11) 0.9527(2) 0.0305(5) Uani 1 1 d D
H2 H 0.943(2) 0.9127(13) 1.011(2) 0.037 Uiso 1 1 d DR
N3 N 1.0730(3) 0.82875(12) 1.1328(2) 0.0455(7) Uani 1 1 d .
N4 N 0.3091(2) 0.74826(11) 0.6938(2) 0.0346(5) Uani 1 1 d D
H4 H 0.351(3) 0.7752(13) 0.648(2) 0.042 Uiso 1 1 d DR
N5 N 0.5632(2) 0.71730(11) 0.6468(2) 0.0255(5) Uani 1 1 d D
H5 H 0.629(2) 0.7475(11) 0.692(2) 0.031 Uiso 1 1 d DR
N6 N 0.6725(2) 0.82294(11) 0.5282(2) 0.0267(5) Uani 1 1 d D
H6 H 0.7617(16) 0.8355(13) 0.565(2) 0.032 Uiso 1 1 d DR
C1 C 0.5664(3) 0.86690(13) 0.5221(2) 0.0273(6) Uani 1 1 d .
C2 C 0.5998(3) 0.93888(13) 0.5749(3) 0.0266(6) Uani 1 1 d .
H2A H 0.552322 0.947879 0.644746 0.032 Uiso 1 1 calc R
C3 C 0.5484(3) 0.98982(15) 0.4631(3) 0.0364(7) Uani 1 1 d .
H3A H 0.532004 1.035193 0.496585 0.044 Uiso 1 1 calc R
H3B H 0.460539 0.973996 0.398610 0.044 Uiso 1 1 calc R
C4 C 0.6711(3) 0.99150(15) 0.4028(3) 0.0415(7) Uani 1 1 d .
H4A H 0.669902 0.951145 0.346575 0.050 Uiso 1 1 calc R
H4B H 0.668592 1.033266 0.349934 0.050 Uiso 1 1 calc R
C5 C 0.7997(3) 0.99084(16) 0.5232(3) 0.0410(7) Uani 1 1 d .
H5A H 0.879201 0.966214 0.504553 0.049 Uiso 1 1 calc R
H5B H 0.830359 1.037783 0.551568 0.049 Uiso 1 1 calc R
C6 C 0.8301(3) 0.95942(13) 0.7517(3) 0.0308(6) Uani 1 1 d .
C7 C 0.7663(3) 0.93639(13) 0.8601(2) 0.0284(6) Uani 1 1 d .
H7 H 0.677969 0.909955 0.820221 0.034 Uiso 1 1 calc R
C8 C 0.8599(3) 0.82535(13) 0.9502(2) 0.0270(6) Uani 1 1 d .
C9 C 0.9722(3) 0.78975(14) 1.0565(2) 0.0280(6) Uani 1 1 d .
C10 C 0.9705(3) 0.71973(14) 1.0687(3) 0.0351(6) Uani 1 1 d .
H10 H 0.894959 0.693851 1.014299 0.042 Uiso 1 1 calc R
C11 C 1.0791(3) 0.68782(15) 1.1602(3) 0.0431(8) Uani 1 1 d .
H11 H 1.080381 0.639703 1.169742 0.052 Uiso 1 1 calc R
C12 C 1.1851(3) 0.72711(17) 1.2372(3) 0.0541(9) Uani 1 1 d .
H12 H 1.262919 0.706757 1.299982 0.065 Uiso 1 1 calc R
C13 C 1.1767(4) 0.79658(19) 1.2219(4) 0.0624(10) Uani 1 1 d .
H13 H 1.249115 0.823467 1.278065 0.075 Uiso 1 1 calc R
C14 C 0.7314(3) 0.99954(14) 0.9315(3) 0.0363(7) Uani 1 1 d .
H14 H 0.823098 1.022457 0.975262 0.044 Uiso 1 1 calc R
C15 C 0.6406(3) 1.05151(15) 0.8369(3) 0.0472(8) Uani 1 1 d .
H15A H 0.548843 1.031174 0.792396 0.071 Uiso 1 1 calc GR
H15B H 0.688133 1.064895 0.771498 0.071 Uiso 1 1 calc GR
H15C H 0.626510 1.091750 0.886335 0.071 Uiso 1 1 calc GR
C16 C 0.6657(3) 0.97896(16) 1.0417(3) 0.0434(7) Uani 1 1 d .
H16A H 0.739230 0.956215 1.112492 0.052 Uiso 1 1 calc R
H16B H 0.637342 1.020878 1.079248 0.052 Uiso 1 1 calc R
C17 C 0.5391(3) 0.93225(16) 0.9996(3) 0.0392(7) Uani 1 1 d .
C18 C 0.5538(3) 0.86284(17) 1.0285(3) 0.0430(7) Uani 1 1 d .
H18 H 0.642638 0.845791 1.079137 0.052 Uiso 1 1 calc R
C19 C 0.4417(3) 0.81841(16) 0.9849(3) 0.0430(7) Uani 1 1 d .
H19 H 0.455295 0.771343 1.005205 0.052 Uiso 1 1 calc R
C20 C 0.3097(3) 0.84117(16) 0.9120(3) 0.0401(7) Uani 1 1 d .
C21 C 0.2929(3) 0.91079(16) 0.8888(3) 0.0441(8) Uani 1 1 d .
H21 H 0.202565 0.928245 0.843221 0.053 Uiso 1 1 calc R
C22 C 0.4054(3) 0.95488(16) 0.9311(3) 0.0436(8) Uani 1 1 d .
H22 H 0.390857 1.002103 0.912804 0.052 Uiso 1 1 calc R
C23 C 0.1916(3) 0.79179(17) 0.8579(3) 0.0442(7) Uani 1 1 d .
H23A H 0.102064 0.812450 0.863072 0.053 Uiso 1 1 calc R
H23B H 0.208395 0.750312 0.913215 0.053 Uiso 1 1 calc R
C24 C 0.1761(3) 0.77119(15) 0.7131(3) 0.0385(7) Uani 1 1 d .
H24 H 0.107682 0.732485 0.690294 0.046 Uiso 1 1 calc R
C25 C 0.1142(3) 0.82992(15) 0.6245(3) 0.0388(7) Uani 1 1 d .
C26 C 0.1614(4) 0.9222(2) 0.5019(5) 0.0809(14) Uani 1 1 d .
H26A H 0.129102 0.956442 0.553930 0.121 Uiso 1 1 calc GR
H26B H 0.083338 0.909735 0.425131 0.121 Uiso 1 1 calc GR
H26C H 0.239231 0.940881 0.472712 0.121 Uiso 1 1 calc GR
C27 C 0.3625(3) 0.68670(13) 0.7368(3) 0.0339(7) Uani 1 1 d .
C28 C 0.5020(3) 0.66637(13) 0.7136(3) 0.0291(6) Uani 1 1 d .
H28 H 0.482431 0.625334 0.655377 0.035 Uiso 1 1 calc R
C29 C 0.6090(3) 0.64438(14) 0.8428(3) 0.0314(6) Uani 1 1 d .
H29A H 0.648922 0.685452 0.894127 0.038 Uiso 1 1 calc R
H29B H 0.559574 0.617649 0.895271 0.038 Uiso 1 1 calc R
C30 C 0.7273(3) 0.60229(14) 0.8209(2) 0.0313(6) Uani 1 1 d .
C31 C 0.7236(3) 0.53194(15) 0.8301(3) 0.0402(7) Uani 1 1 d .
H31 H 0.646207 0.510708 0.850647 0.048 Uiso 1 1 calc R
C32 C 0.8311(4) 0.49221(16) 0.8099(3) 0.0541(9) Uani 1 1 d .
H32 H 0.826497 0.444044 0.815963 0.065 Uiso 1 1 calc R
C33 C 0.9441(3) 0.52192(18) 0.7811(3) 0.0526(9) Uani 1 1 d .
H33 H 1.017701 0.494340 0.767772 0.063 Uiso 1 1 calc R
C34 C 0.9511(3) 0.59154(18) 0.7714(3) 0.0466(8) Uani 1 1 d .
H34 H 1.029488 0.612327 0.751986 0.056 Uiso 1 1 calc R
C35 C 0.8427(3) 0.63103(15) 0.7904(3) 0.0360(7) Uani 1 1 d .
H35 H 0.847139 0.679096 0.782347 0.043 Uiso 1 1 calc R
C36 C 0.5501(3) 0.71160(13) 0.5177(3) 0.0266(6) Uani 1 1 d .
C37 C 0.6400(3) 0.75789(13) 0.4602(2) 0.0285(6) Uani 1 1 d .
H37 H 0.585850 0.767600 0.366865 0.034 Uiso 1 1 calc R
C38 C 0.7776(3) 0.72210(14) 0.4589(3) 0.0357(7) Uani 1 1 d .
H38A H 0.835007 0.754439 0.424248 0.043 Uiso 1 1 calc R
H38B H 0.831234 0.711505 0.550820 0.043 Uiso 1 1 calc R
C39 C 0.7614(3) 0.65637(15) 0.3785(3) 0.0459(8) Uani 1 1 d .
H39 H 0.701510 0.624086 0.412007 0.055 Uiso 1 1 calc R
C40 C 0.6905(4) 0.6689(2) 0.2338(3) 0.0612(10) Uani 1 1 d .
H40A H 0.740170 0.705323 0.202222 0.092 Uiso 1 1 calc GR
H40B H 0.592111 0.682348 0.221437 0.092 Uiso 1 1 calc GR
H40C H 0.693233 0.627103 0.184138 0.092 Uiso 1 1 calc GR
C41 C 0.9076(4) 0.62408(18) 0.3997(4) 0.0655(11) Uani 1 1 d .
H41A H 0.945178 0.610281 0.491881 0.098 Uiso 1 1 calc GR
H41B H 0.971358 0.657301 0.377969 0.098 Uiso 1 1 calc GR
H41C H 0.899493 0.584062 0.342896 0.098 Uiso 1 1 calc GR

loop_
_atom_site_aniso_label
_atom_site_aniso_U_11
_atom_site_aniso_U_22
_atom_site_aniso_U_33
_atom_site_aniso_U_23
_atom_site_aniso_U_13
_atom_site_aniso_U_12
O1 0.0257(11) 0.0472(13) 0.0577(13) 0.0043(10) 0.0034(10) -0.0088(9)
O2 0.0350(11) 0.0302(10) 0.0389(11) -0.0038(9) -0.0051(9) -0.0013(9)
O3 0.0240(11) 0.0496(13) 0.0856(17) -0.0021(12) 0.0131(11) 0.0060(10)
O4 0.0384(12) 0.0613(14) 0.0783(16) 0.0323(13) 0.0307(12) 0.0214(11)
O5 0.0397(12) 0.0419(12) 0.0867(17) 0.0147(12) 0.0347(12) -0.0017(10)
O6 0.0325(10) 0.0353(11) 0.0363(11) -0.0074(9) 0.0026(9) -0.0063(9)
O7 0.0220(9) 0.0398(11) 0.0484(12) -0.0060(9) 0.0014(9) 0.0012(9)
N1 0.0229(11) 0.0276(12) 0.0318(12) 0.0035(9) 0.0079(10) -0.0006(9)
N2 0.0303(13) 0.0250(12) 0.0296(13) -0.0004(10) -0.0023(10) 0.0007(10)
N3 0.0396(15) 0.0385(14) 0.0447(15) -0.0004(12) -0.0100(12) -0.0017(12)
N4 0.0258(12) 0.0298(13) 0.0521(15) 0.0035(11) 0.0173(11) 0.0026(10)
N5 0.0230(11) 0.0239(11) 0.0289(12) -0.0005(9) 0.0061(9) -0.0048(9)
N6 0.0202(11) 0.0252(11) 0.0336(12) -0.0005(10) 0.0058(9) 0.0006(9)
C1 0.0251(14) 0.0298(14) 0.0264(13) 0.0036(11) 0.0067(11) 0.0015(11)
C2 0.0228(13) 0.0269(13) 0.0284(13) 0.0012(11) 0.0047(11) 0.0034(11)
C3 0.0360(16) 0.0322(15) 0.0377(15) 0.0094(13) 0.0052(13) 0.0094(13)
C4 0.0512(18) 0.0378(17) 0.0378(16) 0.0109(14) 0.0165(14) 0.0090(15)
C5 0.0377(16) 0.0407(17) 0.0493(18) 0.0163(14) 0.0198(14) 0.0025(14)
C6 0.0261(14) 0.0230(13) 0.0405(16) 0.0006(12) 0.0051(12) 0.0005(11)
C7 0.0263(14) 0.0269(13) 0.0279(14) 0.0008(11) 0.0013(12) 0.0024(11)
C8 0.0242(13) 0.0272(13) 0.0283(14) -0.0001(11) 0.0057(11) 0.0005(11)
C9 0.0241(13) 0.0299(14) 0.0277(13) -0.0005(11) 0.0039(11) 0.0003(11)
C10 0.0341(15) 0.0317(15) 0.0380(16) 0.0039(13) 0.0080(13) 0.0012(13)
C11 0.0420(18) 0.0369(17) 0.0467(19) 0.0098(14) 0.0066(15) 0.0050(14)
C12 0.046(2) 0.050(2) 0.054(2) 0.0114(17) -0.0062(16) 0.0126(17)
C13 0.049(2) 0.054(2) 0.061(2) -0.0008(18) -0.0219(18) -0.0036(18)
C14 0.0352(15) 0.0308(15) 0.0388(16) -0.0041(13) 0.0038(13) 0.0015(13)
C15 0.0499(19) 0.0321(16) 0.0537(19) -0.0044(15) 0.0052(16) 0.0101(14)
C16 0.0453(18) 0.0456(18) 0.0378(16) -0.0072(14) 0.0095(14) 0.0070(15)
C17 0.0367(17) 0.0469(18) 0.0355(16) -0.0055(14) 0.0127(14) 0.0071(14)
C18 0.0356(16) 0.055(2) 0.0380(16) 0.0070(15) 0.0108(13) 0.0105(16)
C19 0.0414(18) 0.0450(18) 0.0464(18) 0.0064(15) 0.0187(15) 0.0047(15)
C20 0.0356(16) 0.050(2) 0.0403(16) 0.0026(14) 0.0206(14) 0.0066(14)
C21 0.0370(17) 0.054(2) 0.0426(18) -0.0028(15) 0.0140(14) 0.0123(15)
C22 0.0428(18) 0.0406(18) 0.0477(18) -0.0050(14) 0.0134(15) 0.0102(15)
C23 0.0346(16) 0.0511(18) 0.0529(19) 0.0065(16) 0.0224(14) 0.0048(15)
C24 0.0239(14) 0.0371(16) 0.0572(19) -0.0011(14) 0.0160(14) -0.0006(12)
C25 0.0277(15) 0.0379(16) 0.0509(18) -0.0076(15) 0.0114(14) 0.0015(13)
C26 0.064(3) 0.079(3) 0.116(3) 0.058(3) 0.052(3) 0.039(2)
C27 0.0274(14) 0.0279(15) 0.0470(18) -0.0011(13) 0.0117(13) -0.0046(12)
C28 0.0266(13) 0.0240(13) 0.0370(15) 0.0009(12) 0.0096(12) -0.0015(11)
C29 0.0315(15) 0.0308(14) 0.0327(15) 0.0043(12) 0.0104(12) -0.0002(12)
C30 0.0335(15) 0.0294(15) 0.0268(14) 0.0035(12) 0.0021(12) 0.0027(12)
C31 0.0427(17) 0.0334(16) 0.0360(16) 0.0056(13) -0.0024(14) -0.0012(14)
C32 0.060(2) 0.0306(17) 0.055(2) -0.0022(15) -0.0101(18) 0.0153(17)
C33 0.0415(19) 0.057(2) 0.0478(19) -0.0108(16) -0.0059(15) 0.0225(17)
C34 0.0357(17) 0.060(2) 0.0411(18) 0.0006(16) 0.0065(14) 0.0139(16)
C35 0.0335(16) 0.0363(16) 0.0383(16) 0.0037(13) 0.0105(13) 0.0038(12)
C36 0.0204(12) 0.0267(13) 0.0296(14) -0.0006(12) 0.0021(11) 0.0048(11)
C37 0.0290(14) 0.0270(14) 0.0290(14) -0.0016(12) 0.0076(11) 0.0013(11)
C38 0.0352(15) 0.0330(15) 0.0418(17) 0.0007(13) 0.0154(13) 0.0055(13)
C39 0.0517(19) 0.0362(17) 0.060(2) -0.0026(15) 0.0331(17) 0.0011(15)
C40 0.063(2) 0.067(2) 0.057(2) -0.0255(19) 0.0211(18) -0.003(2)
C41 0.075(3) 0.058(2) 0.077(3) 0.0038(19) 0.042(2) 0.0307(19)

loop_
_atom_type_symbol
_atom_type_description
_atom_type_scat_dispersion_real
_atom_type_scat_dispersion_imag
_atom_type_scat_source
C C 0.0033 0.0016 'International Tables Vol C Tables 4.2.6.8 and 6.1.1.4'
H H 0.0000 0.0000 'International Tables Vol C Tables 4.2.6.8 and 6.1.1.4'
N N 0.0061 0.0033 'International Tables Vol C Tables 4.2.6.8 and 6.1.1.4'
O O 0.0106 0.0060 'International Tables Vol C Tables 4.2.6.8 and 6.1.1.4'

loop_
_geom_angle_atom_site_label_1
_geom_angle_atom_site_label_2
_geom_angle_atom_site_label_3
_geom_angle
C25 O4 C26 116.3(2)
C2 N1 C5 110.4(2)
C6 N1 C2 127.8(2)
C6 N1 C5 118.5(2)
C7 N2 H2 119.5(18)
C8 N2 H2 117.6(18)
C8 N2 C7 122.8(2)
C9 N3 C13 116.6(3)
C24 N4 H4 118.0(19)
C27 N4 H4 121.1(19)
C27 N4 C24 120.7(2)
C28 N5 H5 121.9(16)
C36 N5 H5 115.8(17)
C36 N5 C28 120.5(2)
C1 N6 H6 120.1(18)
C1 N6 C37 118.7(2)
C37 N6 H6 120.8(18)
O7 C1 N6 121.1(2)
O7 C1 C2 119.2(2)
N6 C1 C2 119.6(2)
N1 C2 C1 115.0(2)
N1 C2 H2A 109.8
N1 C2 C3 102.6(2)
C1 C2 H2A 109.8
C1 C2 C3 109.5(2)
C3 C2 H2A 109.8
C2 C3 H3A 111.3
C2 C3 H3B 111.3
C2 C3 C4 102.3(2)
H3A C3 H3B 109.2
C4 C3 H3A 111.3
C4 C3 H3B 111.3
C3 C4 H4A 111.2
C3 C4 H4B 111.2
H4A C4 H4B 109.1
C5 C4 C3 102.8(2)
C5 C4 H4A 111.2
C5 C4 H4B 111.2
N1 C5 C4 104.3(2)
N1 C5 H5A 110.9
N1 C5 H5B 110.9
C4 C5 H5A 110.9
C4 C5 H5B 110.9
H5A C5 H5B 108.9
O1 C6 N1 121.3(3)
O1 C6 C7 119.8(3)
N1 C6 C7 118.8(2)
N2 C7 C6 109.1(2)
N2 C7 H7 109.5
N2 C7 C14 110.0(2)
C6 C7 H7 109.5
C6 C7 C14 109.3(2)
C14 C7 H7 109.5
O2 C8 N2 123.7(2)
O2 C8 C9 121.3(2)
N2 C8 C9 115.0(2)
N3 C9 C8 116.8(2)
N3 C9 C10 122.9(2)
C10 C9 C8 120.3(2)
C9 C10 H10 120.3
C11 C10 C9 119.4(3)
C11 C10 H10 120.3
C10 C11 H11 120.8
C12 C11 C10 118.3(3)
C12 C11 H11 120.8
C11 C12 H12 120.7
C11 C12 C13 118.6(3)
C13 C12 H12 120.7
N3 C13 C12 124.1(3)
N3 C13 H13 117.9
C12 C13 H13 117.9
C7 C14 H14 106.8
C7 C14 C16 111.3(2)
C15 C14 C7 112.7(2)
C15 C14 H14 106.8
C15 C14 C16 112.1(2)
C16 C14 H14 106.8
C14 C15 H15A 109.5
C14 C15 H15B 109.5
C14 C15 H15C 109.5
H15A C15 H15B 109.5
H15A C15 H15C 109.5
H15B C15 H15C 109.5
C14 C16 H16A 108.5
C14 C16 H16B 108.5
H16A C16 H16B 107.5
C17 C16 C14 115.3(2)
C17 C16 H16A 108.5
C17 C16 H16B 108.5
C18 C17 C16 120.1(3)
C22 C17 C16 123.0(3)
C22 C17 C18 116.9(3)
C17 C18 H18 119.4
C19 C18 C17 121.3(3)
C19 C18 H18 119.4
C18 C19 H19 119.3
C18 C19 C20 121.3(3)
C20 C19 H19 119.3
C19 C20 C21 117.5(3)
C19 C20 C23 120.7(3)
C21 C20 C23 121.8(3)
C20 C21 H21 119.5
C22 C21 C20 121.0(3)
C22 C21 H21 119.5
C17 C22 H22 119.0
C21 C22 C17 121.9(3)
C21 C22 H22 119.0
C20 C23 H23A 109.0
C20 C23 H23B 109.0
C20 C23 C24 113.1(2)
H23A C23 H23B 107.8
C24 C23 H23A 109.0
C24 C23 H23B 109.0
N4 C24 C23 112.4(2)
N4 C24 H24 107.8
N4 C24 C25 111.8(2)
C23 C24 H24 107.8
C25 C24 C23 109.0(2)
C25 C24 H24 107.8
O3 C25 O4 124.0(3)
O3 C25 C24 123.6(3)
O4 C25 C24 112.3(2)
O4 C26 H26A 109.5
O4 C26 H26B 109.5
O4 C26 H26C 109.5
H26A C26 H26B 109.5
H26A C26 H26C 109.5
H26B C26 H26C 109.5
O5 C27 N4 122.5(3)
O5 C27 C28 119.7(2)
N4 C27 C28 117.8(2)
N5 C28 C27 114.9(2)
N5 C28 H28 106.7
N5 C28 C29 110.6(2)
C27 C28 H28 106.7
C27 C28 C29 110.7(2)
C29 C28 H28 106.7
C28 C29 H29A 109.1
C28 C29 H29B 109.1
H29A C29 H29B 107.8
C30 C29 C28 112.6(2)
C30 C29 H29A 109.1
C30 C29 H29B 109.1
C31 C30 C29 119.9(3)
C31 C30 C35 117.5(3)
C35 C30 C29 122.6(2)
C30 C31 H31 119.6
C32 C31 C30 120.9(3)
C32 C31 H31 119.6
C31 C32 H32 119.8
C33 C32 C31 120.4(3)
C33 C32 H32 119.8
C32 C33 H33 119.9
C32 C33 C34 120.1(3)
C34 C33 H33 119.9
C33 C34 H34 120.4
C33 C34 C35 119.3(3)
C35 C34 H34 120.4
C30 C35 H35 119.1
C34 C35 C30 121.8(3)
C34 C35 H35 119.1
O6 C36 N5 122.6(2)
O6 C36 C37 119.7(2)
N5 C36 C37 117.6(2)
N6 C37 C36 113.4(2)
N6 C37 H37 107.7
N6 C37 C38 109.6(2)
C36 C37 H37 107.7
C36 C37 C38 110.6(2)
C38 C37 H37 107.7
C37 C38 H38A 108.3
C37 C38 H38B 108.3
H38A C38 H38B 107.4
C39 C38 C37 116.0(2)
C39 C38 H38A 108.3
C39 C38 H38B 108.3
C38 C39 H39 108.3
C38 C39 C41 108.8(3)
C40 C39 C38 111.9(3)
C40 C39 H39 108.3
C40 C39 C41 111.1(3)
C41 C39 H39 108.3
C39 C40 H40A 109.5
C39 C40 H40B 109.5
C39 C40 H40C 109.5
H40A C40 H40B 109.5
H40A C40 H40C 109.5
H40B C40 H40C 109.5
C39 C41 H41A 109.5
C39 C41 H41B 109.5
C39 C41 H41C 109.5
H41A C41 H41B 109.5
H41A C41 H41C 109.5
H41B C41 H41C 109.5

loop_
_geom_bond_atom_site_label_1
_geom_bond_atom_site_label_2
_geom_bond_distance
O1 C6 1.234(3)
O2 C8 1.229(3)
O3 C25 1.207(3)
O4 C25 1.319(4)
O4 C26 1.451(4)
O5 C27 1.227(3)
O6 C36 1.232(3)
O7 C1 1.231(3)
N1 C2 1.470(3)
N1 C5 1.482(3)
N1 C6 1.353(3)
N2 H2 0.903(13)
N2 C7 1.455(3)
N2 C8 1.339(3)
N3 C9 1.332(3)
N3 C13 1.338(4)
N4 H4 0.897(13)
N4 C24 1.460(3)
N4 C27 1.346(3)
N5 H5 0.909(13)
N5 C28 1.454(3)
N5 C36 1.344(3)
N6 H6 0.892(13)
N6 C1 1.346(3)
N6 C37 1.458(3)
C1 C2 1.522(4)
C2 H2A 1.0000
C2 C3 1.524(4)
C3 H3A 0.9900
C3 H3B 0.9900
C3 C4 1.526(4)
C4 H4A 0.9900
C4 H4B 0.9900
C4 C5 1.524(4)
C5 H5A 0.9900
C5 H5B 0.9900
C6 C7 1.531(4)
C7 H7 1.0000
C7 C14 1.544(4)
C8 C9 1.509(4)
C9 C10 1.382(4)
C10 H10 0.9500
C10 C11 1.376(4)
C11 H11 0.9500
C11 C12 1.369(4)
C12 H12 0.9500
C12 C13 1.374(5)
C13 H13 0.9500
C14 H14 1.0000
C14 C15 1.530(4)
C14 C16 1.545(4)
C15 H15A 0.9800
C15 H15B 0.9800
C15 H15C 0.9800
C16 H16A 0.9900
C16 H16B 0.9900
C16 C17 1.513(4)
C17 C18 1.396(4)
C17 C22 1.387(4)
C18 H18 0.9500
C18 C19 1.383(4)
C19 H19 0.9500
C19 C20 1.387(4)
C20 C21 1.391(4)
C20 C23 1.500(4)
C21 H21 0.9500
C21 C22 1.380(4)
C22 H22 0.9500
C23 H23A 0.9900
C23 H23B 0.9900
C23 C24 1.554(4)
C24 H24 1.0000
C24 C25 1.503(4)
C26 H26A 0.9800
C26 H26B 0.9800
C26 H26C 0.9800
C27 C28 1.523(4)
C28 H28 1.0000
C28 C29 1.535(4)
C29 H29A 0.9900
C29 H29B 0.9900
C29 C30 1.505(4)
C30 C31 1.386(4)
C30 C35 1.392(4)
C31 H31 0.9500
C31 C32 1.384(4)
C32 H32 0.9500
C32 C33 1.371(5)
C33 H33 0.9500
C33 C34 1.374(5)
C34 H34 0.9500
C34 C35 1.384(4)
C35 H35 0.9500
C36 C37 1.517(4)
C37 H37 1.0000
C37 C38 1.536(4)
C38 H38A 0.9900
C38 H38B 0.9900
C38 C39 1.531(4)
C39 H39 1.0000
C39 C40 1.514(5)
C39 C41 1.535(4)
C40 H40A 0.9800
C40 H40B 0.9800
C40 H40C 0.9800
C41 H41A 0.9800
C41 H41B 0.9800
C41 H41C 0.9800

loop_
_geom_hbond_atom_site_label_D
_geom_hbond_atom_site_label_H
_geom_hbond_atom_site_label_A
_geom_hbond_distance_DH
_geom_hbond_distance_HA
_geom_hbond_distance_DA
_geom_hbond_angle_DHA
_geom_hbond_publ_flag
N5 H5 O2 0.909(13) 2.181(16) 3.027(3) 155(2) yes
C29 H29A O2 0.99 2.48 3.295(3) 139.8 yes

loop_
_geom_torsion_atom_site_label_1
_geom_torsion_atom_site_label_2
_geom_torsion_atom_site_label_3
_geom_torsion_atom_site_label_4
_geom_torsion
O1 C6 C7 N2 -49.1(3)
O1 C6 C7 C14 71.1(3)
O2 C8 C9 N3 174.2(3)
O2 C8 C9 C10 -3.5(4)
O5 C27 C28 N5 178.7(3)
O5 C27 C28 C29 -55.1(4)
O6 C36 C37 N6 153.1(2)
O6 C36 C37 C38 -83.3(3)
O7 C1 C2 N1 -176.4(2)
O7 C1 C2 C3 -61.5(3)
N1 C2 C3 C4 38.3(3)
N1 C6 C7 N2 133.3(2)
N1 C6 C7 C14 -106.5(3)
N2 C7 C14 C15 172.5(2)
N2 C7 C14 C16 -60.6(3)
N2 C8 C9 N3 -5.9(4)
N2 C8 C9 C10 176.3(2)
N3 C9 C10 C11 -2.1(4)
N4 C24 C25 O3 162.3(3)
N4 C24 C25 O4 -20.9(3)
N4 C27 C28 N5 0.5(4)
N4 C27 C28 C29 126.7(3)
N5 C28 C29 C30 -70.8(3)
N5 C36 C37 N6 -29.7(3)
N5 C36 C37 C38 93.9(3)
N6 C1 C2 N1 2.3(3)
N6 C1 C2 C3 117.2(2)
N6 C37 C38 C39 -173.9(2)
C1 N6 C37 C36 -66.1(3)
C1 N6 C37 C38 169.7(2)
C1 C2 C3 C4 -84.3(3)
C2 N1 C5 C4 -4.0(3)
C2 N1 C6 O1 -168.4(2)
C2 N1 C6 C7 9.2(4)
C2 C3 C4 C5 -41.1(3)
C3 C4 C5 N1 27.9(3)
C5 N1 C2 C1 97.3(3)
C5 N1 C2 C3 -21.6(3)
C5 N1 C6 O1 -10.9(4)
C5 N1 C6 C7 166.7(2)
C6 N1 C2 C1 -103.8(3)
C6 N1 C2 C3 137.4(3)
C6 N1 C5 C4 -165.2(2)
C6 C7 C14 C15 52.8(3)
C6 C7 C14 C16 179.7(2)
C7 N2 C8 O2 1.4(4)
C7 N2 C8 C9 -178.4(2)
C7 C14 C16 C17 -53.2(3)
C8 N2 C7 C6 -99.9(3)
C8 N2 C7 C14 140.3(3)
C8 C9 C10 C11 175.5(3)
C9 N3 C13 C12 0.8(6)
C9 C10 C11 C12 0.5(5)
C10 C11 C12 C13 1.5(5)
C11 C12 C13 N3 -2.3(6)
C13 N3 C9 C8 -176.2(3)
C13 N3 C9 C10 1.5(4)
C14 C16 C17 C18 102.4(3)
C14 C16 C17 C22 -77.1(4)
C15 C14 C16 C17 74.0(3)
C16 C17 C18 C19 -176.4(3)
C16 C17 C22 C21 177.1(3)
C17 C18 C19 C20 -0.8(5)
C18 C17 C22 C21 -2.4(4)
C18 C19 C20 C21 -2.5(4)
C18 C19 C20 C23 176.0(3)
C19 C20 C21 C22 3.3(4)
C19 C20 C23 C24 -95.7(3)
C20 C21 C22 C17 -0.8(5)
C20 C23 C24 N4 51.3(3)
C20 C23 C24 C25 -73.2(3)
C21 C20 C23 C24 82.7(3)
C22 C17 C18 C19 3.2(4)
C23 C20 C21 C22 -175.2(3)
C23 C24 C25 O3 -72.8(4)
C23 C24 C25 O4 104.0(3)
C24 N4 C27 O5 2.0(4)
C24 N4 C27 C28 -179.8(3)
C26 O4 C25 O3 0.3(5)
C26 O4 C25 C24 -176.5(3)
C27 N4 C24 C23 74.3(3)
C27 N4 C24 C25 -162.7(2)
C27 C28 C29 C30 160.6(2)
C28 N5 C36 O6 9.1(4)
C28 N5 C36 C37 -168.0(2)
C28 C29 C30 C31 -99.1(3)
C28 C29 C30 C35 80.5(3)
C29 C30 C31 C32 179.8(3)
C29 C30 C35 C34 179.5(2)
C30 C31 C32 C33 0.5(5)
C31 C30 C35 C34 -0.8(4)
C31 C32 C33 C34 -0.3(5)
C32 C33 C34 C35 -0.3(5)
C33 C34 C35 C30 0.9(4)
C35 C30 C31 C32 0.1(4)
C36 N5 C28 C27 -100.8(3)
C36 N5 C28 C29 133.0(2)
C36 C37 C38 C39 60.4(3)
C37 N6 C1 O7 7.6(4)
C37 N6 C1 C2 -171.1(2)
C37 C38 C39 C40 62.6(3)
C37 C38 C39 C41 -174.3(3)
